data_4026137
loop_
_publ_author_name
'Muhammad Moazzam Naseer'
'De-Xian Wang'
'Liang Zhao'
'Zhi-Tang Huang'
'Mei-Xiang Wang'

_publ_section_title
;
 Synthesis and Functionalization of Heteroatom-Bridged
 Bicyclocalixaromatics, Large Molecular Triangular Prisms with
 Electron-Rich and -Deficient Aromatic Interiors
;
_journal_name_full 'Journal of Organic Chemistry'
_journal_page_first 1804
_journal_page_last 1813
_journal_paper_doi 10.1021/jo102483x
_journal_volume 76
_journal_year 2011
_chemical_formula_sum 'C75 H69 N15 O6'
_chemical_formula_weight 1276.45
_chemical_name_systematic
; 
 ? 
;
_space_group_IT_number 148
_symmetry_cell_setting trigonal
_symmetry_space_group_name_Hall '-R 3'
_symmetry_space_group_name_H-M 'R -3 :H'
_atom_sites_solution_hydrogens geom
_atom_sites_solution_primary direct
_atom_sites_solution_secondary difmap
_audit_creation_method SHELXL-97
_cell_angle_alpha 90.00
_cell_angle_beta 90.00
_cell_angle_gamma 120.00
_cell_formula_units_Z 6
_cell_length_a 23.832(3)
_cell_length_b 23.832(3)
_cell_length_c 21.741(4)
_cell_measurement_reflns_used 24661
_cell_measurement_temperature 173(2)
_cell_measurement_theta_max 68.13
_cell_measurement_theta_min 2.95
_cell_volume 10694(3)
_computing_cell_refinement 'Rapid Auto(Rigaku 2001)'
_computing_data_collection 'Rapid Auto(Rigaku 2001)'
_computing_data_reduction 'Rapid Auto(Rigaku 2001)'
_computing_molecular_graphics
;
 Mercury: visualization and analysis of crystal structures, C. F. Macrae,
 P. R. Edgington, P. McCabe, E. Pidcock, G. P. Shields, R. Taylor,
 M. Towler and J. van de Streek, J. Appl. Cryst., 39, 453-457, 2006.
;
_computing_publication_material 'SHELX-97 (Sheldrick, 1997)'
_computing_structure_refinement 'SHELX-97 (Sheldrick, 1997)'
_computing_structure_solution 'SHELX-97 (Sheldrick, 1997)'
_diffrn_ambient_temperature 173(2)
_diffrn_measured_fraction_theta_full 0.991
_diffrn_measured_fraction_theta_max 0.992
_diffrn_measurement_device_type 'Rigaku raxis Rapid IP Area Detector'
_diffrn_measurement_method '\w scans'
_diffrn_radiation_monochromator graphite
_diffrn_radiation_source 'rotating anode'
_diffrn_radiation_type CuK\a
_diffrn_radiation_wavelength 1.54178
_diffrn_reflns_av_R_equivalents 0.0756
_diffrn_reflns_av_sigmaI/netI 0.0914
_diffrn_reflns_limit_h_max 28
_diffrn_reflns_limit_h_min -28
_diffrn_reflns_limit_k_max 28
_diffrn_reflns_limit_k_min -27
_diffrn_reflns_limit_l_max 25
_diffrn_reflns_limit_l_min -24
_diffrn_reflns_number 24661
_diffrn_reflns_theta_full 68.13
_diffrn_reflns_theta_max 68.13
_diffrn_reflns_theta_min 2.95
_exptl_absorpt_coefficient_mu 0.629
_exptl_absorpt_correction_T_max 0.8536
_exptl_absorpt_correction_T_min 0.7870
_exptl_absorpt_correction_type multi-scan
_exptl_absorpt_process_details 'ABSCOR by T. Higashi, March, 2001'
_exptl_crystal_colour colorless
_exptl_crystal_density_diffrn 1.189
_exptl_crystal_description block
_exptl_crystal_F_000 4031
_exptl_crystal_size_max 0.40
_exptl_crystal_size_mid 0.36
_exptl_crystal_size_min 0.26
_platon_squeeze_details
;
;
_refine_diff_density_max 0.379
_refine_diff_density_min -0.323
_refine_diff_density_rms 0.062
_refine_ls_extinction_method none
_refine_ls_goodness_of_fit_ref 1.498
_refine_ls_hydrogen_treatment constr
_refine_ls_matrix_type full
_refine_ls_number_parameters 300
_refine_ls_number_reflns 4312
_refine_ls_number_restraints 510
_refine_ls_restrained_S_all 1.479
_refine_ls_R_factor_all 0.2743
_refine_ls_R_factor_gt 0.1432
_refine_ls_shift/su_max 0.001
_refine_ls_shift/su_mean 0.000
_refine_ls_structure_factor_coef Fsqd
_refine_ls_weighting_details 'calc w=1/[\s^2^(Fo^2^)+(0.1000P)^2^+0.0000P] where P=(Fo^2^+2Fc^2^)/3'
_refine_ls_weighting_scheme calc
_refine_ls_wR_factor_gt 0.3333
_refine_ls_wR_factor_ref 0.3672
_reflns_number_gt 1578
_reflns_number_total 4312
_reflns_threshold_expression >2sigma(I)
_cod_data_source_file jo102483x_si_004.cif
_cod_data_source_block sx2723
_cod_original_sg_symbol_H-M 'R -3'
_cod_database_code 4026137

loop_
_symmetry_equiv_pos_as_xyz
'x, y, z'
'-y, x-y, z'
'-x+y, -x, z'
'x+2/3, y+1/3, z+1/3'
'-y+2/3, x-y+1/3, z+1/3'
'-x+y+2/3, -x+1/3, z+1/3'
'x+1/3, y+2/3, z+2/3'
'-y+1/3, x-y+2/3, z+2/3'
'-x+y+1/3, -x+2/3, z+2/3'
'-x, -y, -z'
'y, -x+y, -z'
'x-y, x, -z'
'-x+2/3, -y+1/3, -z+1/3'
'y+2/3, -x+y+1/3, -z+1/3'
'x-y+2/3, x+1/3, -z+1/3'
'-x+1/3, -y+2/3, -z+2/3'
'y+1/3, -x+y+2/3, -z+2/3'
'x-y+1/3, x+2/3, -z+2/3'

loop_
_atom_site_label
_atom_site_type_symbol
_atom_site_fract_x
_atom_site_fract_y
_atom_site_fract_z
_atom_site_U_iso_or_equiv
_atom_site_adp_type
_atom_site_occupancy
_atom_site_symmetry_multiplicity
_atom_site_calc_flag
_atom_site_refinement_flags
_atom_site_disorder_assembly
_atom_site_disorder_group
O1 O 0.0994(2) 0.3322(2) 0.4263(2) 0.1130(15) Uani 1 1 d U . .
O2 O 0.0803(3) 0.4891(3) 0.3351(2) 0.1462(17) Uani 1 1 d U . .
N1 N 0.0567(3) 0.0577(3) 0.2370(2) 0.1131(18) Uani 1 1 d U . .
N2 N -0.0007(3) 0.2914(3) 0.2410(3) 0.1233(18) Uani 1 1 d U . .
N3 N 0.0371(3) 0.3928(3) 0.2853(3) 0.1263(19) Uani 1 1 d U . .
N4 N 0.0913(3) 0.4116(3) 0.3811(3) 0.1230(18) Uani 1 1 d U . .
N5 N 0.0482(3) 0.3094(3) 0.3343(3) 0.1136(17) Uani 1 1 d U . .
C1 C -0.0002(5) 0.0551(4) 0.2377(3) 0.110(2) Uani 1 1 d U . .
C2 C 0.0001(4) 0.1168(4) 0.2357(3) 0.115(2) Uani 1 1 d U . .
C3 C 0.0576(4) 0.1760(4) 0.2347(3) 0.118(2) Uani 1 1 d U . .
H3A H 0.0977 0.1767 0.2332 0.142 Uiso 1 1 calc R . .
C4 C 0.0573(4) 0.2326(4) 0.2357(3) 0.117(2) Uani 1 1 d U . .
H4A H 0.0971 0.2725 0.2340 0.140 Uiso 1 1 calc R . .
C5 C 0.0005(4) 0.2329(4) 0.2391(3) 0.115(2) Uani 1 1 d U . .
C6 C -0.0587(4) 0.1734(4) 0.2380(3) 0.127(2) Uani 1 1 d U . .
H6A H -0.0988 0.1729 0.2373 0.153 Uiso 1 1 calc R . .
C7 C -0.0575(4) 0.1164(4) 0.2379(3) 0.126(2) Uani 1 1 d U . .
H7A H -0.0970 0.0763 0.2395 0.151 Uiso 1 1 calc R . .
C8 C 0.0311(4) 0.3342(4) 0.2886(4) 0.115(2) Uani 1 1 d U . .
C9 C 0.0693(4) 0.4281(5) 0.3335(5) 0.128(2) Uani 1 1 d U . .
C10 C 0.0787(4) 0.3519(4) 0.3784(4) 0.111(2) Uani 1 1 d U . .
C11 C 0.0831(4) 0.2664(4) 0.4262(3) 0.1005(18) Uani 1 1 d U . .
C12 C 0.1193(3) 0.2478(3) 0.3927(3) 0.1039(19) Uani 1 1 d U . .
H12A H 0.1573 0.2788 0.3719 0.125 Uiso 1 1 calc R . .
C13 C 0.0992(3) 0.1827(3) 0.3899(3) 0.0991(18) Uani 1 1 d U . .
H13A H 0.1237 0.1686 0.3669 0.119 Uiso 1 1 calc R . .
C14 C 0.0440(3) 0.1379(3) 0.4200(3) 0.0956(17) Uani 1 1 d U . .
C15 C 0.0100(3) 0.1587(3) 0.4559(3) 0.0989(18) Uani 1 1 d U . .
H15A H -0.0271 0.1283 0.4783 0.119 Uiso 1 1 calc R . .
C16 C 0.0306(3) 0.2247(3) 0.4590(3) 0.0992(19) Uani 1 1 d U . .
H16A H 0.0082 0.2399 0.4837 0.119 Uiso 1 1 calc R . .
C17 C 0.0214(4) 0.0657(3) 0.4170(3) 0.0983(18) Uani 1 1 d U . .
C18 C 0.0659(3) 0.0447(3) 0.4155(3) 0.0938(18) Uani 1 1 d U . .
H18A H 0.1109 0.0752 0.4134 0.113 Uiso 1 1 calc R . .
C19 C -0.0355(4) 0.3077(4) 0.1930(4) 0.148(2) Uani 1 1 d DU A .
H19A H -0.0413 0.2813 0.1559 0.177 Uiso 1 1 calc R . .
H19B H -0.0083 0.3539 0.1814 0.177 Uiso 1 1 calc R . .
C20 C -0.1035(5) 0.2955(4) 0.2148(4) 0.174(3) Uani 1 1 d DU . .
H20A H -0.1284 0.2576 0.2395 0.209 Uiso 0.487(11) 1 d PR A 1
H20B H -0.1036 0.3207 0.2493 0.209 Uiso 0.513(11) 1 d PR A 2
C21 C -0.1364(8) 0.3272(9) 0.2079(9) 0.188(6) Uani 0.487(11) 1 d PDU A 1
H21A H -0.1802 0.3046 0.1944 0.226 Uiso 0.487(11) 1 calc PR A 1
H21B H -0.1160 0.3723 0.2165 0.226 Uiso 0.487(11) 1 calc PR A 1
C21' C -0.1620(6) 0.2501(8) 0.1957(9) 0.209(6) Uani 0.513(11) 1 d PDU A 2
H21C H -0.1945 0.2610 0.1876 0.251 Uiso 0.513(11) 1 calc PR A 2
H21D H -0.1712 0.2067 0.1903 0.251 Uiso 0.513(11) 1 calc PR A 2
C22 C 0.0578(5) 0.5149(4) 0.2851(4) 0.163(3) Uani 1 1 d U . .
H22A H 0.0603 0.4960 0.2453 0.196 Uiso 1 1 calc R . .
H22B H 0.0859 0.5625 0.2827 0.196 Uiso 1 1 calc R . .
C23 C -0.0100(5) 0.4984(4) 0.2970(5) 0.186(3) Uani 1 1 d U . .
H23A H -0.0143 0.5097 0.3398 0.223 Uiso 1 1 calc R . .
H23B H -0.0394 0.4512 0.2914 0.223 Uiso 1 1 calc R . .
C24 C -0.0287(5) 0.5360(5) 0.2522(5) 0.218(4) Uani 1 1 d U . .
H24A H -0.0247 0.5244 0.2093 0.262 Uiso 1 1 calc R . .
H24B H 0.0009 0.5831 0.2575 0.262 Uiso 1 1 calc R . .
C25 C -0.1034(6) 0.5182(6) 0.2655(6) 0.262(5) Uani 1 1 d U . .
H25A H -0.1272 0.5085 0.2265 0.393 Uiso 1 1 calc R . .
H25B H -0.1034 0.5552 0.2852 0.393 Uiso 1 1 calc R . .
H25C H -0.1244 0.4804 0.2926 0.393 Uiso 1 1 calc R . .

loop_
_atom_site_aniso_label
_atom_site_aniso_U_11
_atom_site_aniso_U_22
_atom_site_aniso_U_33
_atom_site_aniso_U_23
_atom_site_aniso_U_13
_atom_site_aniso_U_12
O1 0.142(3) 0.111(3) 0.086(3) 0.010(3) 0.013(3) 0.064(3)
O2 0.207(4) 0.140(4) 0.112(4) 0.016(3) 0.020(3) 0.101(3)
N1 0.132(5) 0.123(4) 0.093(4) 0.000(3) 0.007(4) 0.071(4)
N2 0.163(4) 0.123(4) 0.090(4) 0.027(3) 0.009(3) 0.077(3)
N3 0.168(4) 0.124(4) 0.098(4) 0.023(3) 0.019(3) 0.081(4)
N4 0.160(4) 0.126(4) 0.096(4) 0.022(3) 0.025(3) 0.081(4)
N5 0.143(4) 0.123(4) 0.080(4) 0.023(3) 0.015(3) 0.070(3)
C1 0.133(5) 0.127(4) 0.080(4) 0.009(4) 0.010(4) 0.072(5)
C2 0.138(5) 0.132(4) 0.084(4) 0.017(4) 0.008(4) 0.075(4)
C3 0.140(5) 0.139(5) 0.079(4) 0.014(4) 0.006(4) 0.073(4)
C4 0.145(5) 0.135(5) 0.079(4) 0.016(4) 0.009(4) 0.078(4)
C5 0.147(5) 0.128(4) 0.083(4) 0.014(4) 0.005(4) 0.077(4)
C6 0.144(5) 0.141(5) 0.109(5) 0.008(4) 0.007(4) 0.081(4)
C7 0.139(5) 0.132(5) 0.108(5) 0.015(4) 0.012(4) 0.069(4)
C8 0.148(4) 0.119(4) 0.089(4) 0.027(3) 0.022(3) 0.075(4)
C9 0.173(5) 0.130(4) 0.103(5) 0.019(4) 0.023(4) 0.092(4)
C10 0.140(4) 0.117(4) 0.083(4) 0.025(4) 0.023(4) 0.071(4)
C11 0.126(4) 0.108(4) 0.070(4) 0.012(3) 0.011(3) 0.061(3)
C12 0.123(4) 0.119(4) 0.074(4) 0.013(4) 0.018(3) 0.064(4)
C13 0.114(4) 0.123(4) 0.070(4) 0.010(4) 0.016(3) 0.066(4)
C14 0.111(4) 0.118(4) 0.059(4) 0.007(3) 0.001(3) 0.058(3)
C15 0.114(4) 0.117(4) 0.059(4) 0.009(4) 0.010(3) 0.053(4)
C16 0.121(4) 0.114(4) 0.061(4) 0.002(3) 0.009(3) 0.057(4)
C17 0.102(5) 0.121(4) 0.066(4) 0.008(3) 0.010(3) 0.052(4)
C18 0.097(5) 0.113(5) 0.063(4) 0.006(3) 0.016(3) 0.046(4)
C19 0.182(5) 0.148(5) 0.119(5) 0.031(4) -0.006(4) 0.088(5)
C20 0.192(6) 0.171(6) 0.168(6) 0.031(5) -0.009(6) 0.098(5)
C21 0.198(8) 0.191(9) 0.182(9) 0.012(7) -0.035(7) 0.103(6)
C21' 0.200(7) 0.201(9) 0.214(9) 0.012(7) -0.042(7) 0.091(6)
C22 0.231(6) 0.153(5) 0.132(5) 0.021(4) 0.015(6) 0.116(5)
C23 0.241(6) 0.194(6) 0.147(6) 0.014(5) -0.009(6) 0.128(6)
C24 0.269(8) 0.234(7) 0.165(7) 0.031(6) -0.039(7) 0.135(7)
C25 0.295(10) 0.333(12) 0.201(11) -0.004(9) -0.046(10) 0.188(10)

loop_
_atom_type_symbol
_atom_type_description
_atom_type_scat_dispersion_real
_atom_type_scat_dispersion_imag
_atom_type_scat_source
C C 0.0181 0.0091 'International Tables Vol C Tables 4.2.6.8 and 6.1.1.4'
H H 0.0000 0.0000 'International Tables Vol C Tables 4.2.6.8 and 6.1.1.4'
N N 0.0311 0.0180 'International Tables Vol C Tables 4.2.6.8 and 6.1.1.4'
O O 0.0492 0.0322 'International Tables Vol C Tables 4.2.6.8 and 6.1.1.4'

loop_
_geom_angle_atom_site_label_1
_geom_angle_atom_site_label_2
_geom_angle_atom_site_label_3
_geom_angle
_geom_angle_site_symmetry_1
_geom_angle_site_symmetry_3
C10 O1 C11 116.3(6) . .
C9 O2 C22 121.1(7) . .
C1 N1 C1 116.4(9) . 3
C8 N2 C5 118.5(7) . .
C8 N2 C19 120.1(7) . .
C5 N2 C19 121.5(7) . .
C9 N3 C8 110.3(8) . .
C10 N4 C9 112.7(8) . .
C10 N5 C8 112.4(7) . .
N1 C1 N1 123.5(9) . 2
N1 C1 C2 117.4(10) . .
N1 C1 C2 119.0(10) 2 .
C7 C2 C3 118.7(8) . .
C7 C2 C1 119.3(9) . .
C3 C2 C1 121.8(9) . .
C4 C3 C2 121.3(8) . .
C4 C3 H3A 119.3 . .
C2 C3 H3A 119.3 . .
C3 C4 C5 120.4(8) . .
C3 C4 H4A 119.8 . .
C5 C4 H4A 119.8 . .
C4 C5 N2 121.3(8) . .
C4 C5 C6 119.4(8) . .
N2 C5 C6 119.2(8) . .
C7 C6 C5 119.1(8) . .
C7 C6 H6A 120.4 . .
C5 C6 H6A 120.4 . .
C2 C7 C6 120.8(8) . .
C2 C7 H7A 119.6 . .
C6 C7 H7A 119.6 . .
N5 C8 N3 127.9(8) . .
N5 C8 N2 114.4(8) . .
N3 C8 N2 117.6(8) . .
N4 C9 N3 128.9(9) . .
N4 C9 O2 114.6(10) . .
N3 C9 O2 116.5(9) . .
N4 C10 N5 127.6(8) . .
N4 C10 O1 115.2(9) . .
N5 C10 O1 117.3(8) . .
C16 C11 C12 123.2(7) . .
C16 C11 O1 117.1(7) . .
C12 C11 O1 119.7(7) . .
C11 C12 C13 118.1(7) . .
C11 C12 H12A 121.0 . .
C13 C12 H12A 121.0 . .
C14 C13 C12 120.9(7) . .
C14 C13 H13A 119.6 . .
C12 C13 H13A 119.6 . .
C13 C14 C15 119.5(7) . .
C13 C14 C17 121.2(7) . .
C15 C14 C17 119.3(7) . .
C14 C15 C16 119.4(7) . .
C14 C15 H15A 120.3 . .
C16 C15 H15A 120.3 . .
C11 C16 C15 118.7(7) . .
C11 C16 H16A 120.6 . .
C15 C16 H16A 120.6 . .
C18 C17 C18 120.3(8) . 2
C18 C17 C14 120.5(8) . .
C18 C17 C14 119.2(8) 2 .
C17 C18 C17 119.6(8) . 3
C17 C18 H18A 120.2 . .
C17 C18 H18A 120.2 3 .
N2 C19 C20 113.3(7) . .
N2 C19 H19A 108.9 . .
C20 C19 H19A 108.9 . .
N2 C19 H19B 108.9 . .
C20 C19 H19B 108.9 . .
H19A C19 H19B 107.7 . .
C21' C20 C21 75.8(12) . .
C21' C20 C19 128.3(11) . .
C21 C20 C19 134.6(11) . .
C21' C20 H20A 60.4 . .
C21 C20 H20A 109.3 . .
C19 C20 H20A 116.1 . .
C21' C20 H20B 114.9 . .
C21 C20 H20B 63.4 . .
C19 C20 H20B 116.4 . .
H20A C20 H20B 87.6 . .
C20 C21 H20B 43.2 . .
C20 C21 H21A 120.0 . .
H20B C21 H21A 136.7 . .
C20 C21 H21B 120.0 . .
H20B C21 H21B 90.0 . .
H21A C21 H21B 120.0 . .
C20 C21' H20A 44.2 . .
C20 C21' H21C 120.0 . .
H20A C21' H21C 133.1 . .
C20 C21' H21D 120.0 . .
H20A C21' H21D 92.0 . .
H21C C21' H21D 120.0 . .
O2 C22 C23 109.7(8) . .
O2 C22 H22A 109.7 . .
C23 C22 H22A 109.7 . .
O2 C22 H22B 109.7 . .
C23 C22 H22B 109.7 . .
H22A C22 H22B 108.2 . .
C22 C23 C24 109.4(9) . .
C22 C23 H23A 109.8 . .
C24 C23 H23A 109.8 . .
C22 C23 H23B 109.8 . .
C24 C23 H23B 109.8 . .
H23A C23 H23B 108.3 . .
C23 C24 C25 109.5(9) . .
C23 C24 H24A 109.8 . .
C25 C24 H24A 109.8 . .
C23 C24 H24B 109.8 . .
C25 C24 H24B 109.8 . .
H24A C24 H24B 108.2 . .
C24 C25 H25A 109.5 . .
C24 C25 H25B 109.5 . .
H25A C25 H25B 109.5 . .
C24 C25 H25C 109.5 . .
H25A C25 H25C 109.5 . .
H25B C25 H25C 109.5 . .

loop_
_geom_bond_atom_site_label_1
_geom_bond_atom_site_label_2
_geom_bond_distance
_geom_bond_site_symmetry_2
O1 C10 1.332(8) .
O1 C11 1.415(7) .
O2 C9 1.343(9) .
O2 C22 1.475(8) .
N1 C1 1.327(7) .
N1 C1 1.353(7) 3
N2 C8 1.382(8) .
N2 C5 1.411(8) .
N2 C19 1.499(8) .
N3 C9 1.323(9) .
N3 C8 1.333(8) .
N4 C10 1.300(8) .
N4 C9 1.308(9) .
N5 C10 1.317(8) .
N5 C8 1.321(8) .
C1 N1 1.353(7) 2
C1 C2 1.467(9) .
C2 C7 1.370(8) .
C2 C3 1.391(9) .
C3 C4 1.353(8) .
C3 H3A 0.9500 .
C4 C5 1.359(9) .
C4 H4A 0.9500 .
C5 C6 1.415(9) .
C6 C7 1.372(8) .
C6 H6A 0.9500 .
C7 H7A 0.9500 .
C11 C16 1.349(8) .
C11 C12 1.359(8) .
C12 C13 1.377(7) .
C12 H12A 0.9500 .
C13 C14 1.376(7) .
C13 H13A 0.9500 .
C14 C15 1.385(8) .
C14 C17 1.525(9) .
C15 C16 1.394(7) .
C15 H15A 0.9500 .
C16 H16A 0.9500 .
C17 C18 1.380(7) .
C17 C18 1.393(7) 2
C18 C17 1.393(7) 3
C18 H18A 0.9500 .
C19 C20 1.570(11) .
C19 H19A 0.9900 .
C19 H19B 0.9900 .
C20 C21' 1.334(7) .
C20 C21 1.343(7) .
C20 H20A 0.9600 .
C20 H20B 0.9599 .
C21 H20B 1.2528 .
C21 H21A 0.9500 .
C21 H21B 0.9500 .
C21' H20A 1.1975 .
C21' H21C 0.9500 .
C21' H21D 0.9500 .
C22 C23 1.482(10) .
C22 H22A 0.9900 .
C22 H22B 0.9900 .
C23 C24 1.532(11) .
C23 H23A 0.9900 .
C23 H23B 0.9900 .
C24 C25 1.637(12) .
C24 H24A 0.9900 .
C24 H24B 0.9900 .
C25 H25A 0.9800 .
C25 H25B 0.9800 .
C25 H25C 0.9800 .

loop_
_geom_torsion_atom_site_label_1
_geom_torsion_atom_site_label_2
_geom_torsion_atom_site_label_3
_geom_torsion_atom_site_label_4
_geom_torsion
_geom_torsion_site_symmetry_1
_geom_torsion_site_symmetry_4
C1 N1 C1 N1 -2.3(13) 3 2
C1 N1 C1 C2 -178.8(4) 3 .
N1 C1 C2 C7 -178.4(6) . .
N1 C1 C2 C7 4.9(10) 2 .
N1 C1 C2 C3 -1.5(10) . .
N1 C1 C2 C3 -178.2(6) 2 .
C7 C2 C3 C4 -0.1(10) . .
C1 C2 C3 C4 -177.0(6) . .
C2 C3 C4 C5 1.4(10) . .
C3 C4 C5 N2 179.1(6) . .
C3 C4 C5 C6 -3.6(10) . .
C8 N2 C5 C4 -59.3(9) . .
C19 N2 C5 C4 120.8(8) . .
C8 N2 C5 C6 123.4(8) . .
C19 N2 C5 C6 -56.5(9) . .
C4 C5 C6 C7 4.6(11) . .
N2 C5 C6 C7 -178.1(6) . .
C3 C2 C7 C6 1.2(11) . .
C1 C2 C7 C6 178.1(6) . .
C5 C6 C7 C2 -3.4(11) . .
C10 N5 C8 N3 -5.1(10) . .
C10 N5 C8 N2 179.5(6) . .
C9 N3 C8 N5 5.7(10) . .
C9 N3 C8 N2 -179.1(6) . .
C5 N2 C8 N5 -13.2(9) . .
C19 N2 C8 N5 166.7(6) . .
C5 N2 C8 N3 170.9(6) . .
C19 N2 C8 N3 -9.2(10) . .
C10 N4 C9 N3 0.0(11) . .
C10 N4 C9 O2 178.9(6) . .
C8 N3 C9 N4 -2.9(11) . .
C8 N3 C9 O2 178.3(6) . .
C22 O2 C9 N4 -179.3(7) . .
C22 O2 C9 N3 -0.4(10) . .
C9 N4 C10 N5 0.8(11) . .
C9 N4 C10 O1 -179.0(6) . .
C8 N5 C10 N4 1.5(10) . .
C8 N5 C10 O1 -178.7(5) . .
C11 O1 C10 N4 176.6(6) . .
C11 O1 C10 N5 -3.2(9) . .
C10 O1 C11 C16 -97.3(7) . .
C10 O1 C11 C12 81.3(7) . .
C16 C11 C12 C13 3.4(10) . .
O1 C11 C12 C13 -175.1(6) . .
C11 C12 C13 C14 0.1(9) . .
C12 C13 C14 C15 -3.0(9) . .
C12 C13 C14 C17 179.9(6) . .
C13 C14 C15 C16 2.6(9) . .
C17 C14 C15 C16 179.8(6) . .
C12 C11 C16 C15 -3.8(9) . .
O1 C11 C16 C15 174.8(5) . .
C14 C15 C16 C11 0.6(9) . .
C13 C14 C17 C18 35.5(9) . .
C15 C14 C17 C18 -141.6(6) . .
C13 C14 C17 C18 -144.2(6) . 2
C15 C14 C17 C18 38.7(8) . 2
C18 C17 C18 C17 -4.7(12) 2 3
C14 C17 C18 C17 175.6(4) . 3
C8 N2 C19 C20 -78.9(8) . .
C5 N2 C19 C20 101.0(8) . .
N2 C19 C20 C21' -110.3(14) . .
N2 C19 C20 C21 139.9(15) . .
C9 O2 C22 C23 86.2(8) . .
O2 C22 C23 C24 169.2(7) . .
C22 C23 C24 C25 -179.6(8) . .

loop_
_platon_squeeze_void_nr
_platon_squeeze_void_average_x
_platon_squeeze_void_average_y
_platon_squeeze_void_average_z
_platon_squeeze_void_volume
_platon_squeeze_void_count_electrons
_platon_squeeze_void_content
1 0.000 0.000 0.000 326 119 ' '
2 0.667 0.333 0.333 331 119 ' '
3 0.333 0.667 0.667 331 119 ' '
